data_9003459
loop_
_publ_author_name
'Kyono, A.'
'Kimata, M.'

_publ_section_title
;
 Structural variations induced by difference of the inert pair effect
 in the stibnite-bismuthinite solid solution series (Sb,Bi)2S3
 Sample #1
;
_journal_name_full 'American Mineralogist'
_journal_page_first 932
_journal_page_last 940
_journal_volume 89
_journal_year 2004
_chemical_formula_sum 'S3 Sb2'
_chemical_name_mineral Stibnite
_space_group_IT_number 62
_symmetry_space_group_name_Hall '-P 2ac 2n'
_symmetry_space_group_name_H-M 'P n m a'
_cell_angle_alpha 90
_cell_angle_beta 90
_cell_angle_gamma 90
_cell_length_a 11.282
_cell_length_b 3.8296
_cell_length_c 11.225
_cell_formula_units_Z 4
_cell_volume 484.982
_database_code_amcsd 0003549
_exptl_crystal_density_diffrn 4.652
_cod_original_formula_sum 'Sb2 S3'
_cod_database_code 9003459

loop_
_space_group_symop_operation_xyz
x,y,z
x,1/2-y,z
-x,1/2+y,-z
1/2-x,1/2+y,1/2+z
1/2+x,1/2-y,1/2-z
1/2+x,y,1/2-z
1/2-x,-y,1/2+z
-x,-y,-z

loop_
_atom_site_aniso_label
_atom_site_aniso_U_11
_atom_site_aniso_U_22
_atom_site_aniso_U_33
_atom_site_aniso_U_12
_atom_site_aniso_U_13
_atom_site_aniso_U_23
Sb1 0.01930 0.01060 0.01640 0.00000 -0.00170 0.00000
Sb2 0.01810 0.01690 0.02300 0.00000 0.00440 0.00000
S1 0.01580 0.01460 0.01350 0.00000 0.00090 0.00000
S2 0.01650 0.01260 0.01660 0.00000 0.00160 0.00000
S3 0.02190 0.01140 0.01370 0.00000 -0.00280 0.00000

loop_
_atom_site_label
_atom_site_fract_x
_atom_site_fract_y
_atom_site_fract_z
_atom_site_U_iso_or_equiv
Sb1 0.47063 0.25000 0.32602 0.01545
Sb2 0.35061 0.75000 0.03603 0.01938
S1 0.29220 0.25000 0.19180 0.01469
S2 0.54960 0.75000 0.12310 0.01520
S3 0.37480 0.75000 0.43880 0.01570

loop_
_cod_related_entry_id
_cod_related_entry_database
_cod_related_entry_code
1 AMCSD 0003549
